data_7704863
loop_
_publ_author_name
'Melis, Diana R.'
'Barnett, Christopher B.'
'Wiesner, Lubbe'
'Nordlander, Ebbe'
'Smith, Gregory S.'

_publ_section_title
;
 Quinoline-triazole half-sandwich iridium(III) complexes: synthesis,
 antiplasmodial activity and preliminary transfer hydrogenation studies.
;
_journal_issue 33
_journal_name_full 'Dalton transactions (Cambridge, England : 2003)'
_journal_page_first 11543
_journal_page_last 11555
_journal_paper_doi 10.1039/d0dt01935f
_journal_volume 49
_journal_year 2020
_chemical_formula_sum 'C27 H26 Cl3 Ir N4'
_chemical_formula_weight 705.07
_space_group_crystal_system orthorhombic
_space_group_IT_number 61
_space_group_name_Hall '-P 2ac 2ab'
_space_group_name_H-M_alt 'P b c a'
_atom_sites_solution_hydrogens geom
_atom_sites_solution_primary direct
_atom_sites_solution_secondary difmap
_audit_creation_method SHELXL-2018/3
_audit_update_record
;
2020-05-13 deposited with the CCDC.	2020-07-15 downloaded from the CCDC.
;
_cell_angle_alpha 90
_cell_angle_beta 90
_cell_angle_gamma 90
_cell_formula_units_Z 8
_cell_length_a 7.9369(5)
_cell_length_b 22.7369(14)
_cell_length_c 28.4099(16)
_cell_measurement_reflns_used 7833
_cell_measurement_temperature 173(2)
_cell_measurement_theta_max 27.19
_cell_measurement_theta_min 2.867
_cell_volume 5126.9(5)
_computing_cell_refinement 'SAINT (7.60a, Bruker AXS Inc., Madison, WI, USA, 2006)'
_computing_data_collection 'SAINT (7.60a, Bruker AXS Inc., Madison, WI, USA, 2006)'
_computing_data_reduction 'SAINT (7.60a, Bruker AXS Inc., Madison, WI, USA, 2006)'
_computing_molecular_graphics 'X-Seed (Barbour, 2001'
_computing_publication_material 'SHELXL-2014/7 (Sheldrick, 2014)'
_computing_structure_refinement 'SHELXL-2014/7 (Sheldrick, 2014)'
_computing_structure_solution 'SHELXS-97 (Sheldrick, 1997)'
_diffrn_ambient_temperature 173(2)
_diffrn_measured_fraction_theta_full 0.999
_diffrn_measured_fraction_theta_max 0.996
_diffrn_measurement_device_type 'Bruker Kappa Duo Apex II Diffractometer'
_diffrn_measurement_method '0.5\% \f scans and \w scans'
_diffrn_radiation_type MoK\a
_diffrn_radiation_wavelength 0.71073
_diffrn_reflns_av_R_equivalents 0.1211
_diffrn_reflns_av_unetI/netI 0.0402
_diffrn_reflns_Laue_measured_fraction_full 0.999
_diffrn_reflns_Laue_measured_fraction_max 0.996
_diffrn_reflns_limit_h_max 10
_diffrn_reflns_limit_h_min -10
_diffrn_reflns_limit_k_max 30
_diffrn_reflns_limit_k_min -30
_diffrn_reflns_limit_l_max 37
_diffrn_reflns_limit_l_min -37
_diffrn_reflns_number 141355
_diffrn_reflns_point_group_measured_fraction_full 0.999
_diffrn_reflns_point_group_measured_fraction_max 0.996
_diffrn_reflns_theta_full 25.242
_diffrn_reflns_theta_max 28.433
_diffrn_reflns_theta_min 1.434
_diffrn_source 'fine-focus sealed tube'
_exptl_absorpt_coefficient_mu 5.546
_exptl_absorpt_correction_T_max 1.000
_exptl_absorpt_correction_T_min 0.896
_exptl_absorpt_correction_type multi-scan
_exptl_absorpt_process_details 'SADABS (Sheldrick, 2001)'
_exptl_crystal_colour yellow
_exptl_crystal_density_diffrn 1.827
_exptl_crystal_density_meas ?
_exptl_crystal_description needle
_exptl_crystal_F_000 2752
_exptl_crystal_size_max 0.090
_exptl_crystal_size_mid 0.080
_exptl_crystal_size_min 0.070
_exptl_transmission_factor_max 1.000
_exptl_transmission_factor_min 0.896
_refine_diff_density_max 0.506
_refine_diff_density_min -0.626
_refine_diff_density_rms 0.123
_refine_ls_extinction_method none
_refine_ls_goodness_of_fit_ref 1.011
_refine_ls_hydrogen_treatment constr
_refine_ls_matrix_type full
_refine_ls_number_parameters 321
_refine_ls_number_reflns 6441
_refine_ls_number_restraints 0
_refine_ls_restrained_S_all 1.011
_refine_ls_R_factor_all 0.0490
_refine_ls_R_factor_gt 0.0266
_refine_ls_shift/su_max 0.008
_refine_ls_shift/su_mean 0.000
_refine_ls_structure_factor_coef Fsqd
_refine_ls_weighting_details 'w=1/[\s^2^(Fo^2^)+(0.0131P)^2^+7.1001P] where P=(Fo^2^+2Fc^2^)/3'
_refine_ls_weighting_scheme calc
_refine_ls_wR_factor_gt 0.0482
_refine_ls_wR_factor_ref 0.0546
_reflns_Friedel_coverage 0.000
_reflns_number_gt 4775
_reflns_number_total 6441
_reflns_threshold_expression 'I > 2\s(I)'
_cod_data_source_file d0dt01935f2.cif
_cod_data_source_block DM60
_cod_depositor_comments
;
The following automatic conversions were performed:

data item '_exptl_crystal_density_meas' value 'not measured' was
changed to '?' -- the value is perceived as not measured.

Automatic conversion script
Id: cif_fix_values 7556 2019-12-06 15:28:31Z antanas 

 Adding full bibliography for 7704862--7704863.cif.
;
_cod_database_code 7704863
_shelx_shelxl_version_number 2018/3
_shelx_space_group_comment
;
The symmetry employed for this shelxl refinement is uniquely defined
by the following loop, which should always be used as a source of
symmetry information in preference to the above space-group names.
They are only intended as comments.
;
_shelx_estimated_absorpt_t_min 0.635
_shelx_estimated_absorpt_t_max 0.698

loop_
_space_group_symop_operation_xyz
'x, y, z'
'-x+1/2, -y, z+1/2'
'x+1/2, -y+1/2, -z'
'-x, y+1/2, -z+1/2'
'-x, -y, -z'
'x-1/2, y, -z-1/2'
'-x-1/2, y-1/2, z'
'x, -y-1/2, z-1/2'

loop_
_atom_site_label
_atom_site_type_symbol
_atom_site_fract_x
_atom_site_fract_y
_atom_site_fract_z
_atom_site_U_iso_or_equiv
_atom_site_adp_type
_atom_site_occupancy
_atom_site_site_symmetry_order
_atom_site_calc_flag
_atom_site_refinement_flags_posn
_atom_site_refinement_flags_adp
_atom_site_refinement_flags_occupancy
_atom_site_disorder_assembly
_atom_site_disorder_group
Ir1 Ir 0.30172(2) 0.76255(2) 0.86420(2) 0.01713(4) Uani 1 1 d . . . . .
Cl1 Cl 0.46424(13) 0.83332(4) 0.90855(3) 0.0312(2) Uani 1 1 d . . . . .
Cl2 Cl 0.54924(11) 0.75270(4) 0.81662(3) 0.0275(2) Uani 1 1 d . . . . .
Cl3 Cl -0.03840(17) 0.94308(5) 0.95529(4) 0.0495(3) Uani 1 1 d . . . . .
N1 N 0.2277(4) 0.83372(12) 0.81833(10) 0.0190(6) Uani 1 1 d . . . . .
N2 N 0.1118(4) 0.96702(13) 0.72035(10) 0.0235(7) Uani 1 1 d . . . . .
N3 N 0.1578(4) 1.02380(14) 0.72953(11) 0.0296(8) Uani 1 1 d . . . . .
N4 N 0.1305(5) 1.05382(14) 0.69135(11) 0.0312(8) Uani 1 1 d . . . . .
C1 C 0.1040(5) 0.88985(17) 0.88147(12) 0.0252(8) Uani 1 1 d . . . . .
H1 H 0.135393 0.860011 0.903167 0.030 Uiso 1 1 calc R U . . .
C2 C 0.0173(5) 0.93796(18) 0.89648(13) 0.0292(9) Uani 1 1 d . . . . .
C3 C -0.0274(5) 0.98344(17) 0.86597(14) 0.0303(9) Uani 1 1 d . . . . .
H3 H -0.087232 1.016626 0.877506 0.036 Uiso 1 1 calc R U . . .
C4 C 0.0152(5) 0.98011(16) 0.81946(14) 0.0265(9) Uani 1 1 d . . . . .
H4 H -0.014128 1.011266 0.798737 0.032 Uiso 1 1 calc R U . . .
C5 C 0.1448(5) 0.92208(15) 0.75360(13) 0.0212(8) Uani 1 1 d . . . . .
C6 C 0.2155(5) 0.87066(15) 0.73929(12) 0.0222(8) Uani 1 1 d . . . . .
H6 H 0.238497 0.864020 0.706904 0.027 Uiso 1 1 calc R U . . .
C7 C 0.2541(5) 0.82770(15) 0.77273(12) 0.0210(8) Uani 1 1 d . . . . .
H7 H 0.302293 0.791900 0.761976 0.025 Uiso 1 1 calc R U . . .
C8 C 0.1470(4) 0.88459(15) 0.83347(12) 0.0196(8) Uani 1 1 d . . . . .
C9 C 0.1032(5) 0.93015(15) 0.80190(12) 0.0194(7) Uani 1 1 d . . . . .
C10 C 0.0544(5) 0.96180(17) 0.67537(12) 0.0237(8) Uani 1 1 d . . . . .
H10 H 0.015474 0.927235 0.660052 0.028 Uiso 1 1 calc R U . . .
C11 C 0.0653(5) 1.01716(16) 0.65718(13) 0.0240(8) Uani 1 1 d . . . . .
C12 C 0.0237(5) 1.03988(17) 0.61008(13) 0.0269(9) Uani 1 1 d . . . . .
C13 C 0.0998(5) 1.09059(17) 0.59320(14) 0.0303(9) Uani 1 1 d . . . . .
H13 H 0.177459 1.111326 0.612485 0.036 Uiso 1 1 calc R U . . .
C14 C 0.0636(6) 1.11119(19) 0.54861(15) 0.0392(11) Uani 1 1 d . . . . .
H14 H 0.117754 1.145589 0.537127 0.047 Uiso 1 1 calc R U . . .
C15 C -0.0518(6) 1.0816(2) 0.52061(15) 0.0404(12) Uani 1 1 d . . . . .
H15 H -0.077821 1.095879 0.490032 0.048 Uiso 1 1 calc R U . . .
C16 C -0.1284(6) 1.0315(2) 0.53738(15) 0.0434(12) Uani 1 1 d . . . . .
H16 H -0.208024 1.011329 0.518310 0.052 Uiso 1 1 calc R U . . .
C17 C -0.0905(5) 1.01017(18) 0.58167(14) 0.0343(10) Uani 1 1 d . . . . .
H17 H -0.142608 0.975175 0.592709 0.041 Uiso 1 1 calc R U . . .
C18 C 0.0939(5) 0.70457(16) 0.84931(11) 0.0219(8) Uani 1 1 d . . . . .
C19 C 0.0595(5) 0.73562(16) 0.89299(11) 0.0199(7) Uani 1 1 d . . . . .
C20 C 0.1909(5) 0.72126(16) 0.92509(11) 0.0223(8) Uani 1 1 d . . . . .
C21 C 0.3072(5) 0.68184(15) 0.90243(13) 0.0236(8) Uani 1 1 d . . . . .
C22 C 0.2429(5) 0.67061(16) 0.85570(13) 0.0245(8) Uani 1 1 d . . . . .
C23 C -0.0164(5) 0.70528(19) 0.80670(12) 0.0305(9) Uani 1 1 d . . . . .
H23A H 0.053539 0.702399 0.778361 0.046 Uiso 1 1 calc R U . . .
H23B H -0.080745 0.742052 0.805904 0.046 Uiso 1 1 calc R U . . .
H23C H -0.094258 0.671869 0.807878 0.046 Uiso 1 1 calc R U . . .
C24 C -0.0978(5) 0.76913(18) 0.90319(14) 0.0318(9) Uani 1 1 d . . . . .
H24A H -0.189690 0.741546 0.909835 0.048 Uiso 1 1 calc R U . . .
H24B H -0.127413 0.793309 0.875861 0.048 Uiso 1 1 calc R U . . .
H24C H -0.079773 0.794549 0.930588 0.048 Uiso 1 1 calc R U . . .
C25 C 0.2063(5) 0.7433(2) 0.97471(12) 0.0365(10) Uani 1 1 d . . . . .
H25A H 0.325710 0.746570 0.983121 0.055 Uiso 1 1 calc R U . . .
H25B H 0.150694 0.715640 0.996147 0.055 Uiso 1 1 calc R U . . .
H25C H 0.152665 0.781948 0.977262 0.055 Uiso 1 1 calc R U . . .
C26 C 0.4583(5) 0.6531(2) 0.92427(17) 0.0428(12) Uani 1 1 d . . . . .
H26A H 0.501459 0.678051 0.949703 0.064 Uiso 1 1 calc R U . . .
H26B H 0.545902 0.647908 0.900338 0.064 Uiso 1 1 calc R U . . .
H26C H 0.426143 0.614704 0.937047 0.064 Uiso 1 1 calc R U . . .
C27 C 0.3173(6) 0.62894(18) 0.82072(15) 0.0398(11) Uani 1 1 d . . . . .
H27A H 0.278331 0.588929 0.827491 0.060 Uiso 1 1 calc R U . . .
H27B H 0.440516 0.630337 0.822815 0.060 Uiso 1 1 calc R U . . .
H27C H 0.281938 0.640229 0.788936 0.060 Uiso 1 1 calc R U . . .

loop_
_atom_site_aniso_label
_atom_site_aniso_U_11
_atom_site_aniso_U_22
_atom_site_aniso_U_33
_atom_site_aniso_U_23
_atom_site_aniso_U_13
_atom_site_aniso_U_12
Ir1 0.01772(7) 0.01835(7) 0.01530(6) -0.00010(6) -0.00020(6) -0.00011(6)
Cl1 0.0343(6) 0.0296(5) 0.0297(5) -0.0056(4) -0.0077(4) -0.0062(4)
Cl2 0.0204(5) 0.0358(6) 0.0264(4) 0.0014(4) 0.0055(3) 0.0013(4)
Cl3 0.0659(9) 0.0513(7) 0.0313(6) -0.0109(5) 0.0179(6) 0.0113(6)
N1 0.0194(17) 0.0178(15) 0.0197(14) -0.0008(12) 0.0015(12) 0.0000(13)
N2 0.0264(18) 0.0174(15) 0.0268(16) 0.0022(13) -0.0039(14) -0.0018(14)
N3 0.038(2) 0.0177(16) 0.0327(18) 0.0029(14) -0.0044(15) -0.0008(15)
N4 0.040(2) 0.0203(17) 0.0336(18) 0.0048(14) -0.0034(16) 0.0000(16)
C1 0.027(2) 0.026(2) 0.0225(18) -0.0011(15) 0.0021(16) 0.0009(18)
C2 0.029(2) 0.032(2) 0.027(2) -0.0070(17) 0.0062(17) -0.0002(18)
C3 0.025(2) 0.027(2) 0.039(2) -0.0079(18) 0.0042(19) 0.0054(17)
C4 0.024(2) 0.0185(19) 0.038(2) -0.0011(16) -0.0001(17) 0.0002(16)
C5 0.0160(19) 0.0201(18) 0.0274(18) 0.0039(15) -0.0049(14) -0.0015(15)
C6 0.027(2) 0.0240(19) 0.0151(16) 0.0002(14) -0.0008(15) -0.0025(17)
C7 0.024(2) 0.0173(18) 0.0218(17) -0.0036(14) 0.0016(14) 0.0010(15)
C8 0.0157(19) 0.0191(18) 0.0241(18) -0.0015(14) 0.0019(14) -0.0013(15)
C9 0.0146(19) 0.0154(17) 0.0282(19) -0.0021(14) -0.0037(15) -0.0032(15)
C10 0.022(2) 0.023(2) 0.0262(19) 0.0013(15) -0.0039(15) -0.0013(16)
C11 0.019(2) 0.0193(19) 0.034(2) 0.0030(15) -0.0009(16) 0.0005(16)
C12 0.022(2) 0.026(2) 0.033(2) 0.0074(17) 0.0013(16) 0.0076(17)
C13 0.032(2) 0.025(2) 0.034(2) 0.0044(17) 0.0053(19) 0.0029(18)
C14 0.053(3) 0.026(2) 0.038(2) 0.0092(19) 0.010(2) 0.007(2)
C15 0.052(3) 0.041(3) 0.028(2) 0.0134(19) 0.004(2) 0.016(2)
C16 0.048(3) 0.045(3) 0.037(2) 0.009(2) -0.011(2) 0.005(2)
C17 0.030(2) 0.035(2) 0.038(2) 0.0137(18) -0.0047(19) -0.0026(19)
C18 0.024(2) 0.025(2) 0.0170(16) 0.0020(14) 0.0009(14) -0.0034(17)
C19 0.0214(19) 0.0193(17) 0.0191(16) 0.0038(14) 0.0002(13) -0.0033(16)
C20 0.0216(19) 0.028(2) 0.0172(16) 0.0033(14) 0.0032(15) -0.0072(17)
C21 0.022(2) 0.0208(18) 0.0284(18) 0.0089(15) -0.0011(16) -0.0001(17)
C22 0.028(2) 0.0144(17) 0.031(2) 0.0007(15) 0.0049(16) -0.0050(15)
C23 0.031(2) 0.039(2) 0.0210(18) 0.0001(17) -0.0063(16) -0.0111(19)
C24 0.024(2) 0.034(2) 0.037(2) -0.0014(18) 0.0069(18) 0.0004(18)
C25 0.035(2) 0.058(3) 0.0166(17) -0.0013(18) 0.0007(16) -0.013(2)
C26 0.029(3) 0.041(3) 0.058(3) 0.023(2) -0.007(2) 0.005(2)
C27 0.046(3) 0.027(2) 0.047(3) -0.0088(19) 0.013(2) -0.001(2)

loop_
_atom_type_symbol
_atom_type_description
_atom_type_scat_dispersion_real
_atom_type_scat_dispersion_imag
_atom_type_scat_source
C C 0.0033 0.0016 'International Tables Vol C Tables 4.2.6.8 and 6.1.1.4'
H H 0.0000 0.0000 'International Tables Vol C Tables 4.2.6.8 and 6.1.1.4'
N N 0.0061 0.0033 'International Tables Vol C Tables 4.2.6.8 and 6.1.1.4'
Cl Cl 0.1484 0.1585 'International Tables Vol C Tables 4.2.6.8 and 6.1.1.4'
Ir Ir -1.4442 7.9887 'International Tables Vol C Tables 4.2.6.8 and 6.1.1.4'

loop_
_geom_angle_atom_site_label_1
_geom_angle_atom_site_label_2
_geom_angle_atom_site_label_3
_geom_angle
_geom_angle_site_symmetry_1
_geom_angle_site_symmetry_3
_geom_angle_publ_flag
C21 Ir1 C18 65.73(14) . . ?
C21 Ir1 C22 39.38(14) . . ?
C18 Ir1 C22 38.61(14) . . ?
C21 Ir1 C20 39.19(14) . . ?
C18 Ir1 C20 65.08(13) . . ?
C22 Ir1 C20 65.12(13) . . ?
C21 Ir1 N1 163.29(13) . . ?
C18 Ir1 N1 97.57(12) . . ?
C22 Ir1 N1 126.89(13) . . ?
C20 Ir1 N1 134.41(13) . . ?
C21 Ir1 C19 65.46(14) . . ?
C18 Ir1 C19 39.22(12) . . ?
C22 Ir1 C19 65.06(14) . . ?
C20 Ir1 C19 38.36(13) . . ?
N1 Ir1 C19 101.38(12) . . ?
C21 Ir1 Cl2 100.97(11) . . ?
C18 Ir1 Cl2 117.40(10) . . ?
C22 Ir1 Cl2 91.35(10) . . ?
C20 Ir1 Cl2 138.31(11) . . ?
N1 Ir1 Cl2 87.28(8) . . ?
C19 Ir1 Cl2 155.51(10) . . ?
C21 Ir1 Cl1 107.25(10) . . ?
C18 Ir1 Cl1 156.75(9) . . ?
C22 Ir1 Cl1 145.06(11) . . ?
C20 Ir1 Cl1 95.12(10) . . ?
N1 Ir1 Cl1 87.75(8) . . ?
C19 Ir1 Cl1 117.56(9) . . ?
Cl2 Ir1 Cl1 85.33(3) . . ?
C7 N1 C8 117.6(3) . . ?
C7 N1 Ir1 118.1(2) . . ?
C8 N1 Ir1 124.2(2) . . ?
C10 N2 N3 110.5(3) . . ?
C10 N2 C5 128.7(3) . . ?
N3 N2 C5 120.3(3) . . ?
N4 N3 N2 107.0(3) . . ?
N3 N4 C11 109.4(3) . . ?
C2 C1 C8 119.6(4) . . ?
C2 C1 H1 120.2 . . ?
C8 C1 H1 120.2 . . ?
C1 C2 C3 122.0(4) . . ?
C1 C2 Cl3 119.0(3) . . ?
C3 C2 Cl3 119.0(3) . . ?
C4 C3 C2 119.8(4) . . ?
C4 C3 H3 120.1 . . ?
C2 C3 H3 120.1 . . ?
C3 C4 C9 120.3(4) . . ?
C3 C4 H4 119.9 . . ?
C9 C4 H4 119.9 . . ?
C6 C5 N2 119.8(3) . . ?
C6 C5 C9 119.7(3) . . ?
N2 C5 C9 120.5(3) . . ?
C5 C6 C7 119.2(3) . . ?
C5 C6 H6 120.4 . . ?
C7 C6 H6 120.4 . . ?
N1 C7 C6 124.1(3) . . ?
N1 C7 H7 117.9 . . ?
C6 C7 H7 117.9 . . ?
N1 C8 C1 118.7(3) . . ?
N1 C8 C9 121.8(3) . . ?
C1 C8 C9 119.5(3) . . ?
C8 C9 C5 117.4(3) . . ?
C8 C9 C4 118.9(3) . . ?
C5 C9 C4 123.7(3) . . ?
N2 C10 C11 104.7(3) . . ?
N2 C10 H10 127.6 . . ?
C11 C10 H10 127.6 . . ?
C10 C11 N4 108.3(3) . . ?
C10 C11 C12 130.9(4) . . ?
N4 C11 C12 120.8(3) . . ?
C13 C12 C17 119.2(4) . . ?
C13 C12 C11 120.6(4) . . ?
C17 C12 C11 120.3(4) . . ?
C14 C13 C12 120.6(4) . . ?
C14 C13 H13 119.7 . . ?
C12 C13 H13 119.7 . . ?
C13 C14 C15 119.9(4) . . ?
C13 C14 H14 120.0 . . ?
C15 C14 H14 120.0 . . ?
C16 C15 C14 119.6(4) . . ?
C16 C15 H15 120.2 . . ?
C14 C15 H15 120.2 . . ?
C15 C16 C17 120.6(4) . . ?
C15 C16 H16 119.7 . . ?
C17 C16 H16 119.7 . . ?
C16 C17 C12 120.1(4) . . ?
C16 C17 H17 120.0 . . ?
C12 C17 H17 120.0 . . ?
C22 C18 C19 108.1(3) . . ?
C22 C18 C23 126.6(3) . . ?
C19 C18 C23 125.2(3) . . ?
C22 C18 Ir1 70.8(2) . . ?
C19 C18 Ir1 71.3(2) . . ?
C23 C18 Ir1 127.0(3) . . ?
C20 C19 C18 107.3(3) . . ?
C20 C19 C24 127.3(3) . . ?
C18 C19 C24 124.8(3) . . ?
C20 C19 Ir1 70.0(2) . . ?
C18 C19 Ir1 69.5(2) . . ?
C24 C19 Ir1 132.0(3) . . ?
C19 C20 C21 109.0(3) . . ?
C19 C20 C25 125.8(3) . . ?
C21 C20 C25 125.2(3) . . ?
C19 C20 Ir1 71.65(19) . . ?
C21 C20 Ir1 69.55(19) . . ?
C25 C20 Ir1 125.1(3) . . ?
C20 C21 C22 107.2(3) . . ?
C20 C21 C26 126.8(3) . . ?
C22 C21 C26 125.8(4) . . ?
C20 C21 Ir1 71.26(19) . . ?
C22 C21 Ir1 71.1(2) . . ?
C26 C21 Ir1 127.0(3) . . ?
C18 C22 C21 108.3(3) . . ?
C18 C22 C27 126.0(4) . . ?
C21 C22 C27 125.7(4) . . ?
C18 C22 Ir1 70.6(2) . . ?
C21 C22 Ir1 69.5(2) . . ?
C27 C22 Ir1 127.1(3) . . ?
C18 C23 H23A 109.5 . . ?
C18 C23 H23B 109.5 . . ?
H23A C23 H23B 109.5 . . ?
C18 C23 H23C 109.5 . . ?
H23A C23 H23C 109.5 . . ?
H23B C23 H23C 109.5 . . ?
C19 C24 H24A 109.5 . . ?
C19 C24 H24B 109.5 . . ?
H24A C24 H24B 109.5 . . ?
C19 C24 H24C 109.5 . . ?
H24A C24 H24C 109.5 . . ?
H24B C24 H24C 109.5 . . ?
C20 C25 H25A 109.5 . . ?
C20 C25 H25B 109.5 . . ?
H25A C25 H25B 109.5 . . ?
C20 C25 H25C 109.5 . . ?
H25A C25 H25C 109.5 . . ?
H25B C25 H25C 109.5 . . ?
C21 C26 H26A 109.5 . . ?
C21 C26 H26B 109.5 . . ?
H26A C26 H26B 109.5 . . ?
C21 C26 H26C 109.5 . . ?
H26A C26 H26C 109.5 . . ?
H26B C26 H26C 109.5 . . ?
C22 C27 H27A 109.5 . . ?
C22 C27 H27B 109.5 . . ?
H27A C27 H27B 109.5 . . ?
C22 C27 H27C 109.5 . . ?
H27A C27 H27C 109.5 . . ?
H27B C27 H27C 109.5 . . ?

loop_
_geom_bond_atom_site_label_1
_geom_bond_atom_site_label_2
_geom_bond_distance
_geom_bond_site_symmetry_2
_geom_bond_publ_flag
Ir1 C21 2.133(3) . ?
Ir1 C18 2.154(4) . ?
Ir1 C22 2.155(4) . ?
Ir1 C20 2.156(3) . ?
Ir1 N1 2.159(3) . ?
Ir1 C19 2.177(4) . ?
Ir1 Cl2 2.3951(9) . ?
Ir1 Cl1 2.4167(9) . ?
Cl3 C2 1.732(4) . ?
N1 C7 1.319(4) . ?
N1 C8 1.391(4) . ?
N2 C10 1.362(4) . ?
N2 N3 1.367(4) . ?
N2 C5 1.416(4) . ?
N3 N4 1.300(4) . ?
N4 C11 1.380(5) . ?
C1 C2 1.361(5) . ?
C1 C8 1.411(5) . ?
C1 H1 0.9500 . ?
C2 C3 1.395(5) . ?
C3 C4 1.366(5) . ?
C3 H3 0.9500 . ?
C4 C9 1.424(5) . ?
C4 H4 0.9500 . ?
C5 C6 1.359(5) . ?
C5 C9 1.423(5) . ?
C6 C7 1.397(5) . ?
C6 H6 0.9500 . ?
C7 H7 0.9500 . ?
C8 C9 1.413(5) . ?
C10 C11 1.364(5) . ?
C10 H10 0.9500 . ?
C11 C12 1.472(5) . ?
C12 C13 1.387(5) . ?
C12 C17 1.389(6) . ?
C13 C14 1.381(5) . ?
C13 H13 0.9500 . ?
C14 C15 1.387(6) . ?
C14 H14 0.9500 . ?
C15 C16 1.377(6) . ?
C15 H15 0.9500 . ?
C16 C17 1.381(5) . ?
C16 H16 0.9500 . ?
C17 H17 0.9500 . ?
C18 C22 1.425(5) . ?
C18 C19 1.454(5) . ?
C18 C23 1.494(5) . ?
C19 C20 1.424(5) . ?
C19 C24 1.491(5) . ?
C20 C21 1.438(5) . ?
C20 C25 1.501(5) . ?
C21 C22 1.445(5) . ?
C21 C26 1.499(5) . ?
C22 C27 1.494(5) . ?
C23 H23A 0.9800 . ?
C23 H23B 0.9800 . ?
C23 H23C 0.9800 . ?
C24 H24A 0.9800 . ?
C24 H24B 0.9800 . ?
C24 H24C 0.9800 . ?
C25 H25A 0.9800 . ?
C25 H25B 0.9800 . ?
C25 H25C 0.9800 . ?
C26 H26A 0.9800 . ?
C26 H26B 0.9800 . ?
C26 H26C 0.9800 . ?
C27 H27A 0.9800 . ?
C27 H27B 0.9800 . ?
C27 H27C 0.9800 . ?

loop_
_geom_torsion_atom_site_label_1
_geom_torsion_atom_site_label_2
_geom_torsion_atom_site_label_3
_geom_torsion_atom_site_label_4
_geom_torsion
_geom_torsion_site_symmetry_1
_geom_torsion_site_symmetry_2
_geom_torsion_site_symmetry_3
_geom_torsion_site_symmetry_4
_geom_torsion_publ_flag
C10 N2 N3 N4 -0.1(4) . . . . ?
C5 N2 N3 N4 172.8(3) . . . . ?
N2 N3 N4 C11 0.5(4) . . . . ?
C8 C1 C2 C3 -1.7(6) . . . . ?
C8 C1 C2 Cl3 178.7(3) . . . . ?
C1 C2 C3 C4 0.5(6) . . . . ?
Cl3 C2 C3 C4 -179.9(3) . . . . ?
C2 C3 C4 C9 0.7(6) . . . . ?
C10 N2 C5 C6 38.7(6) . . . . ?
N3 N2 C5 C6 -132.7(4) . . . . ?
C10 N2 C5 C9 -140.8(4) . . . . ?
N3 N2 C5 C9 47.8(5) . . . . ?
N2 C5 C6 C7 177.2(3) . . . . ?
C9 C5 C6 C7 -3.2(6) . . . . ?
C8 N1 C7 C6 4.2(5) . . . . ?
Ir1 N1 C7 C6 -178.7(3) . . . . ?
C5 C6 C7 N1 -0.7(6) . . . . ?
C7 N1 C8 C1 174.5(3) . . . . ?
Ir1 N1 C8 C1 -2.5(5) . . . . ?
C7 N1 C8 C9 -3.8(5) . . . . ?
Ir1 N1 C8 C9 179.2(3) . . . . ?
C2 C1 C8 N1 -176.7(4) . . . . ?
C2 C1 C8 C9 1.7(6) . . . . ?
N1 C8 C9 C5 0.1(5) . . . . ?
C1 C8 C9 C5 -178.2(3) . . . . ?
N1 C8 C9 C4 177.7(3) . . . . ?
C1 C8 C9 C4 -0.6(5) . . . . ?
C6 C5 C9 C8 3.4(5) . . . . ?
N2 C5 C9 C8 -177.1(3) . . . . ?
C6 C5 C9 C4 -174.1(4) . . . . ?
N2 C5 C9 C4 5.4(6) . . . . ?
C3 C4 C9 C8 -0.6(6) . . . . ?
C3 C4 C9 C5 176.8(4) . . . . ?
N3 N2 C10 C11 -0.4(4) . . . . ?
C5 N2 C10 C11 -172.5(4) . . . . ?
N2 C10 C11 N4 0.7(4) . . . . ?
N2 C10 C11 C12 179.3(4) . . . . ?
N3 N4 C11 C10 -0.8(5) . . . . ?
N3 N4 C11 C12 -179.6(3) . . . . ?
C10 C11 C12 C13 -155.7(4) . . . . ?
N4 C11 C12 C13 22.8(6) . . . . ?
C10 C11 C12 C17 23.3(6) . . . . ?
N4 C11 C12 C17 -158.2(4) . . . . ?
C17 C12 C13 C14 -0.4(6) . . . . ?
C11 C12 C13 C14 178.6(4) . . . . ?
C12 C13 C14 C15 1.1(6) . . . . ?
C13 C14 C15 C16 -0.6(7) . . . . ?
C14 C15 C16 C17 -0.4(7) . . . . ?
C15 C16 C17 C12 1.1(7) . . . . ?
C13 C12 C17 C16 -0.6(6) . . . . ?
C11 C12 C17 C16 -179.6(4) . . . . ?
C22 C18 C19 C20 1.5(4) . . . . ?
C23 C18 C19 C20 177.4(3) . . . . ?
Ir1 C18 C19 C20 -60.1(2) . . . . ?
C22 C18 C19 C24 -170.9(3) . . . . ?
C23 C18 C19 C24 5.0(6) . . . . ?
Ir1 C18 C19 C24 127.6(4) . . . . ?
C22 C18 C19 Ir1 61.5(3) . . . . ?
C23 C18 C19 Ir1 -122.5(4) . . . . ?
C18 C19 C20 C21 0.0(4) . . . . ?
C24 C19 C20 C21 172.2(4) . . . . ?
Ir1 C19 C20 C21 -59.7(2) . . . . ?
C18 C19 C20 C25 -179.7(3) . . . . ?
C24 C19 C20 C25 -7.6(6) . . . . ?
Ir1 C19 C20 C25 120.5(4) . . . . ?
C18 C19 C20 Ir1 59.7(2) . . . . ?
C24 C19 C20 Ir1 -128.1(4) . . . . ?
C19 C20 C21 C22 -1.5(4) . . . . ?
C25 C20 C21 C22 178.3(3) . . . . ?
Ir1 C20 C21 C22 -62.5(2) . . . . ?
C19 C20 C21 C26 -176.3(4) . . . . ?
C25 C20 C21 C26 3.4(6) . . . . ?
Ir1 C20 C21 C26 122.6(4) . . . . ?
C19 C20 C21 Ir1 61.0(2) . . . . ?
C25 C20 C21 Ir1 -119.2(4) . . . . ?
C19 C18 C22 C21 -2.4(4) . . . . ?
C23 C18 C22 C21 -178.3(3) . . . . ?
Ir1 C18 C22 C21 59.5(2) . . . . ?
C19 C18 C22 C27 175.7(3) . . . . ?
C23 C18 C22 C27 -0.1(6) . . . . ?
Ir1 C18 C22 C27 -122.4(4) . . . . ?
C19 C18 C22 Ir1 -61.9(2) . . . . ?
C23 C18 C22 Ir1 122.3(4) . . . . ?
C20 C21 C22 C18 2.4(4) . . . . ?
C26 C21 C22 C18 177.3(4) . . . . ?
Ir1 C21 C22 C18 -60.2(3) . . . . ?
C20 C21 C22 C27 -175.8(4) . . . . ?
C26 C21 C22 C27 -0.8(6) . . . . ?
Ir1 C21 C22 C27 121.7(4) . . . . ?
C20 C21 C22 Ir1 62.6(2) . . . . ?
C26 C21 C22 Ir1 -122.5(4) . . . . ?
